data_2106439
loop_
_publ_author_name
'Sonneveld, E.J.'
'Visser, J.W.'

_publ_section_title
;
 A new modification of sodium hydrogensulphate
;
_journal_name_full 'Acta Crystallographica B (24,1968-38,1982)'
_journal_page_first 643
_journal_page_last 645
_journal_volume 34
_journal_year 1978
_chemical_formula_sum 'H Na O4 S'
_chemical_name_systematic 'Na H S O4'
_space_group_IT_number 14
_symmetry_space_group_name_Hall '-P 2yn'
_symmetry_space_group_name_H-M 'P 1 21/n 1'
_cell_angle_alpha 90
_cell_angle_beta 99.49
_cell_angle_gamma 90
_cell_formula_units_Z 4
_cell_length_a 8.759
_cell_length_b 7.5
_cell_length_c 5.147
_cell_volume 333.492
_citation_journal_id_ASTM ACBCAR
_cod_data_source_file Sonneveld_ACBCAR_1978_1098.cif
_cod_data_source_block H1Na1O4S1
_cod_original_cell_volume 333.4919
_cod_original_sg_symbol_Hall '-P 2ybc (x-z,y,z)'
_cod_original_formula_sum 'H1 Na1 O4 S1'
_cod_database_code 2106439

loop_
_symmetry_equiv_pos_as_xyz
x,y,z
-x+1/2,y+1/2,-z+1/2
-x,-y,-z
x-1/2,-y-1/2,z-1/2

loop_
_atom_site_label
_atom_site_type_symbol
_atom_site_fract_x
_atom_site_fract_y
_atom_site_fract_z
_atom_site_occupancy
_atom_site_U_iso_or_equiv
O1 O-2 0.338 0.252 0.038 1 0.0
Na1 Na+1 0.201 0.49 0.219 1 0.0
O2 O-2 0.596 0.325 0.967 1 0.0
S1 S+6 0.439 0.277 0.836 1 0.0
O3 O-2 0.365 0.432 0.647 1 0.0
O4 O-2 0.431 0.121 0.673 1 0.0
